data_2219935
loop_
_publ_author_name
'Kee, Chin Hui'
'Thomas, Noel F.'
'Ariffin, Azhar'
'Awang, Khalijah'
'Ng, Seik Weng'

_publ_section_title
;
 (<i>E</i>)-<i>N</i>-[2-(Biphenyl-4-ylvinyl)phenyl]furan-2-carboxamide
;
_journal_coeditor_code LH2714
_journal_issue 11
_journal_name_full 'Acta Crystallographica Section E'
_journal_page_first o2210
_journal_paper_doi 10.1107/S1600536808034569
_journal_volume 64
_journal_year 2008
_chemical_formula_iupac 'C25 H19 N O2'
_chemical_formula_moiety 'C25 H19 N O2'
_chemical_formula_sum 'C25 H19 N O2'
_chemical_formula_weight 365.41
_chemical_name_systematic
;
(<i>E</i>)-<i>N</i>-[2-(Biphenyl-4-ylvinyl)phenyl]furan-2-carboxamide
;
_space_group_IT_number 14
_symmetry_cell_setting monoclinic
_symmetry_space_group_name_Hall '-P 2ybc'
_symmetry_space_group_name_H-M 'P 1 21/c 1'
_atom_sites_solution_hydrogens geom
_atom_sites_solution_primary direct
_atom_sites_solution_secondary difmap
_audit_creation_method SHELXL-97
_cell_angle_alpha 90.00
_cell_angle_beta 92.3740(10)
_cell_angle_gamma 90.00
_cell_formula_units_Z 4
_cell_length_a 10.9271(2)
_cell_length_b 19.7960(4)
_cell_length_c 8.79690(10)
_cell_measurement_reflns_used 5580
_cell_measurement_temperature 100(2)
_cell_measurement_theta_max 28.2
_cell_measurement_theta_min 2.5
_cell_volume 1901.25(6)
_computing_cell_refinement 'SAINT (Bruker, 2007)'
_computing_data_collection 'APEX2 (Bruker, 2007)'
_computing_data_reduction 'SAINT (Bruker, 2007)'
_computing_molecular_graphics 'X-SEED (Barbour, 2001)'
_computing_publication_material 'publCIF (Westrip, 2008)'
_computing_structure_refinement 'SHELXL97 (Sheldrick, 2008)'
_computing_structure_solution 'SHELXS97 (Sheldrick, 2008)'
_diffrn_ambient_temperature 100(2)
_diffrn_measured_fraction_theta_full 0.995
_diffrn_measured_fraction_theta_max 0.995
_diffrn_measurement_device_type 'Bruker SMART APEX'
_diffrn_measurement_method \w
_diffrn_radiation_monochromator graphite
_diffrn_radiation_source 'fine-focus sealed tube'
_diffrn_radiation_type MoK\a
_diffrn_radiation_wavelength 0.71073
_diffrn_reflns_av_R_equivalents 0.0224
_diffrn_reflns_av_sigmaI/netI 0.0248
_diffrn_reflns_limit_h_max 13
_diffrn_reflns_limit_h_min -14
_diffrn_reflns_limit_k_max 25
_diffrn_reflns_limit_k_min -25
_diffrn_reflns_limit_l_max 11
_diffrn_reflns_limit_l_min -11
_diffrn_reflns_number 13179
_diffrn_reflns_theta_full 27.50
_diffrn_reflns_theta_max 27.50
_diffrn_reflns_theta_min 1.87
_diffrn_standards_decay_% 0
_diffrn_standards_interval_count 0
_diffrn_standards_interval_time 0
_diffrn_standards_number 0
_exptl_absorpt_coefficient_mu 0.081
_exptl_absorpt_correction_type none
_exptl_crystal_colour Colorless
_exptl_crystal_density_diffrn 1.277
_exptl_crystal_density_method 'not measured'
_exptl_crystal_description Prism
_exptl_crystal_F_000 768
_exptl_crystal_size_max 0.40
_exptl_crystal_size_mid 0.35
_exptl_crystal_size_min 0.15
_refine_diff_density_max 0.302
_refine_diff_density_min -0.247
_refine_ls_extinction_method none
_refine_ls_goodness_of_fit_ref 1.038
_refine_ls_hydrogen_treatment constr
_refine_ls_matrix_type full
_refine_ls_number_parameters 253
_refine_ls_number_reflns 4356
_refine_ls_number_restraints 0
_refine_ls_restrained_S_all 1.038
_refine_ls_R_factor_all 0.0483
_refine_ls_R_factor_gt 0.0392
_refine_ls_shift/su_max 0.001
_refine_ls_shift/su_mean 0.001
_refine_ls_structure_factor_coef Fsqd
_refine_ls_weighting_details 'calc w=1/[\s^2^(Fo^2^)+(0.0529P)^2^+0.6489P] where P=(Fo^2^+2Fc^2^)/3'
_refine_ls_weighting_scheme calc
_refine_ls_wR_factor_gt 0.0988
_refine_ls_wR_factor_ref 0.1060
_reflns_number_gt 3681
_reflns_number_total 4356
_reflns_threshold_expression I>2\s(I)
_cod_data_source_file lh2714.cif
_cod_data_source_block I
_cod_depositor_comments
;
The following automatic conversions were performed:
'_symmetry_cell_setting' value 'Monoclinic' changed to 'monoclinic'
according to '/home/saulius/struct/CIF-dictionaries/cif_core.dic'
dictionary named 'cif_core.dic' version 2.4.1 from
2010-06-29.

'_exptl_absorpt_correction_type' value 'None' changed to
'none' according to '/home/saulius/struct/CIF-dictionaries/cif_core.dic'
dictionary named 'cif_core.dic' version 2.4.1 from 2010-06-29.

Automatic conversion script
Id: cif_fix_enum 1527 2010-12-29 10:47:43Z saulius 

The following automatic conversions were performed:

'_symmetry_cell_setting' value 'Monoclinic' changed to 'monoclinic'
according to /home/saulius/struct/CIF-dictionaries/cif_core.dic
dictionary named 'cif_core.dic' version 2.4.1 from
2010-06-29.

'_exptl_absorpt_correction_type' value 'None' changed to
'none' according to
/home/saulius/struct/CIF-dictionaries/cif_core.dic dictionary named
'cif_core.dic' version 2.4.1 from 2010-06-29.

Automatic conversion script
Id: cif_fix_values 1715 2011-07-08 13:25:40Z adriana 
;
_cod_original_sg_symbol_H-M 'P 21/c'
_cod_database_code 2219935
_cod_database_fobs_code 2219935

loop_
_symmetry_equiv_pos_as_xyz
'x, y, z'
'-x, y+1/2, -z+1/2'
'-x, -y, -z'
'x, -y-1/2, z-1/2'

loop_
_atom_site_type_symbol
_atom_site_label
_atom_site_fract_x
_atom_site_fract_y
_atom_site_fract_z
_atom_site_U_iso_or_equiv
_atom_site_adp_type
_atom_site_calc_flag
_atom_site_refinement_flags
_atom_site_occupancy
O O1 0.69066(8) 0.17866(4) 0.88070(9) 0.0218(2) Uani d . 1
O O2 0.56344(8) 0.18549(4) 0.50228(9) 0.01969(19) Uani d . 1
N N1 0.52573(9) 0.25519(5) 0.70226(11) 0.0173(2) Uani d . 1
H H1 0.5441 0.2651 0.7981 0.021 Uiso calc R 1
C C1 0.76833(12) 0.13051(7) 0.93850(15) 0.0263(3) Uani d . 1
H H1A 0.8056 0.1316 1.0380 0.032 Uiso calc R 1
C C2 0.78542(12) 0.08127(7) 0.83672(16) 0.0274(3) Uani d . 1
H H2 0.8347 0.0421 0.8510 0.033 Uiso calc R 1
C C3 0.71470(11) 0.09950(6) 0.70252(15) 0.0221(3) Uani d . 1
H H3 0.7080 0.0751 0.6096 0.027 Uiso calc R 1
C C4 0.65936(11) 0.15860(6) 0.73503(13) 0.0171(2) Uani d . 1
C C5 0.57830(10) 0.20106(6) 0.63762(13) 0.0164(2) Uani d . 1
C C6 0.44068(11) 0.29656(6) 0.61664(13) 0.0168(2) Uani d . 1
C C7 0.34268(11) 0.26554(6) 0.53871(14) 0.0205(3) Uani d . 1
H H7 0.3306 0.2183 0.5488 0.025 Uiso calc R 1
C C8 0.26273(11) 0.30299(7) 0.44657(14) 0.0228(3) Uani d . 1
H H8 0.1971 0.2814 0.3914 0.027 Uiso calc R 1
C C9 0.27890(12) 0.37245(7) 0.43514(14) 0.0237(3) Uani d . 1
H H9 0.2252 0.3984 0.3707 0.028 Uiso calc R 1
C C10 0.37337(11) 0.40363(6) 0.51779(14) 0.0213(3) Uani d . 1
H H10 0.3821 0.4513 0.5114 0.026 Uiso calc R 1
C C11 0.45663(11) 0.36676(6) 0.61073(13) 0.0172(2) Uani d . 1
C C12 0.55685(11) 0.40039(6) 0.69725(13) 0.0176(2) Uani d . 1
H H12 0.6298 0.3755 0.7193 0.021 Uiso calc R 1
C C13 0.55134(11) 0.46414(6) 0.74683(13) 0.0182(2) Uani d . 1
H H13 0.4776 0.4882 0.7240 0.022 Uiso calc R 1
C C14 0.64845(11) 0.50049(6) 0.83315(13) 0.0168(2) Uani d . 1
C C15 0.61548(11) 0.55136(6) 0.93372(13) 0.0178(2) Uani d . 1
H H15 0.5313 0.5613 0.9446 0.021 Uiso calc R 1
C C16 0.70291(11) 0.58746(6) 1.01760(13) 0.0179(2) Uani d . 1
H H16 0.6778 0.6198 1.0896 0.021 Uiso calc R 1
C C17 0.82804(11) 0.57700(6) 0.99805(13) 0.0173(2) Uani d . 1
C C18 0.86116(11) 0.52600(6) 0.89750(13) 0.0185(2) Uani d . 1
H H18 0.9454 0.5175 0.8830 0.022 Uiso calc R 1
C C19 0.77344(11) 0.48767(6) 0.81860(13) 0.0184(2) Uani d . 1
H H19 0.7984 0.4523 0.7539 0.022 Uiso calc R 1
C C20 0.91995(11) 0.62106(6) 1.07784(13) 0.0177(2) Uani d . 1
C C21 1.02722(11) 0.64044(6) 1.00799(14) 0.0204(3) Uani d . 1
H H21 1.0433 0.6235 0.9098 0.025 Uiso calc R 1
C C22 1.11036(11) 0.68399(6) 1.07977(14) 0.0224(3) Uani d . 1
H H22 1.1832 0.6962 1.0312 0.027 Uiso calc R 1
C C23 1.08758(12) 0.70986(7) 1.22235(15) 0.0237(3) Uani d . 1
H H23 1.1436 0.7405 1.2706 0.028 Uiso calc R 1
C C24 0.98214(13) 0.69059(7) 1.29408(15) 0.0274(3) Uani d . 1
H H24 0.9665 0.7078 1.3922 0.033 Uiso calc R 1
C C25 0.89957(11) 0.64639(7) 1.22295(14) 0.0234(3) Uani d . 1
H H25 0.8282 0.6332 1.2735 0.028 Uiso calc R 1

loop_
_atom_site_aniso_label
_atom_site_aniso_U_11
_atom_site_aniso_U_22
_atom_site_aniso_U_33
_atom_site_aniso_U_12
_atom_site_aniso_U_13
_atom_site_aniso_U_23
O1 0.0244(4) 0.0254(5) 0.0155(4) -0.0007(4) -0.0020(3) 0.0003(3)
O2 0.0252(4) 0.0194(4) 0.0144(4) 0.0002(3) -0.0003(3) -0.0011(3)
N1 0.0219(5) 0.0164(5) 0.0134(4) -0.0005(4) -0.0018(4) -0.0020(4)
C1 0.0239(6) 0.0339(7) 0.0208(6) 0.0012(5) -0.0029(5) 0.0074(5)
C2 0.0232(6) 0.0279(7) 0.0311(7) 0.0034(5) 0.0011(5) 0.0086(6)
C3 0.0225(6) 0.0205(6) 0.0236(6) -0.0005(5) 0.0026(5) -0.0004(5)
C4 0.0184(5) 0.0181(6) 0.0148(5) -0.0039(4) 0.0013(4) 0.0001(4)
C5 0.0177(5) 0.0147(5) 0.0168(5) -0.0036(4) 0.0020(4) 0.0009(4)
C6 0.0195(5) 0.0177(6) 0.0133(5) 0.0009(4) 0.0010(4) -0.0010(4)
C7 0.0231(6) 0.0183(6) 0.0202(6) -0.0015(5) 0.0011(5) -0.0032(5)
C8 0.0209(6) 0.0283(7) 0.0189(6) -0.0029(5) -0.0021(5) -0.0039(5)
C9 0.0242(6) 0.0278(7) 0.0188(6) 0.0017(5) -0.0037(5) 0.0041(5)
C10 0.0252(6) 0.0188(6) 0.0198(6) -0.0007(5) 0.0005(5) 0.0030(5)
C11 0.0199(5) 0.0188(6) 0.0131(5) -0.0010(4) 0.0019(4) 0.0003(4)
C12 0.0188(5) 0.0180(6) 0.0161(5) -0.0009(4) 0.0008(4) 0.0025(4)
C13 0.0188(5) 0.0178(6) 0.0177(6) -0.0010(4) 0.0002(4) 0.0016(4)
C14 0.0202(6) 0.0132(5) 0.0170(5) -0.0014(4) -0.0006(4) 0.0035(4)
C15 0.0175(5) 0.0156(5) 0.0205(6) 0.0002(4) 0.0015(4) 0.0028(4)
C16 0.0215(6) 0.0131(5) 0.0191(6) 0.0003(4) 0.0023(4) 0.0006(4)
C17 0.0200(6) 0.0149(5) 0.0167(5) -0.0002(4) -0.0007(4) 0.0035(4)
C18 0.0176(5) 0.0181(6) 0.0198(6) 0.0022(4) 0.0001(4) 0.0023(5)
C19 0.0228(6) 0.0147(5) 0.0179(6) 0.0020(4) 0.0014(4) 0.0002(4)
C20 0.0188(5) 0.0147(5) 0.0195(6) 0.0013(4) -0.0020(4) 0.0013(4)
C21 0.0213(6) 0.0205(6) 0.0195(6) 0.0009(5) 0.0012(5) -0.0007(5)
C22 0.0194(6) 0.0239(6) 0.0240(6) -0.0029(5) 0.0012(5) 0.0031(5)
C23 0.0235(6) 0.0244(6) 0.0228(6) -0.0053(5) -0.0039(5) -0.0015(5)
C24 0.0279(7) 0.0340(7) 0.0202(6) -0.0058(6) 0.0010(5) -0.0061(5)
C25 0.0216(6) 0.0280(7) 0.0208(6) -0.0051(5) 0.0024(5) -0.0005(5)

loop_
_atom_type_symbol
_atom_type_description
_atom_type_scat_dispersion_real
_atom_type_scat_dispersion_imag
_atom_type_scat_source
C C 0.0033 0.0016 'International Tables Vol C Tables 4.2.6.8 and 6.1.1.4'
H H 0.0000 0.0000 'International Tables Vol C Tables 4.2.6.8 and 6.1.1.4'
N N 0.0061 0.0033 'International Tables Vol C Tables 4.2.6.8 and 6.1.1.4'
O O 0.0106 0.0060 'International Tables Vol C Tables 4.2.6.8 and 6.1.1.4'

loop_
_geom_angle_atom_site_label_1
_geom_angle_atom_site_label_2
_geom_angle_atom_site_label_3
_geom_angle
C1 O1 C4 105.89(10)
C5 N1 C6 120.70(10)
C5 N1 H1 119.6
C6 N1 H1 119.6
C2 C1 O1 111.19(11)
C2 C1 H1A 124.4
O1 C1 H1A 124.4
C1 C2 C3 106.39(12)
C1 C2 H2 126.8
C3 C2 H2 126.8
C4 C3 C2 105.94(12)
C4 C3 H3 127.0
C2 C3 H3 127.0
C3 C4 O1 110.59(11)
C3 C4 C5 129.40(11)
O1 C4 C5 119.99(10)
O2 C5 N1 124.22(11)
O2 C5 C4 118.13(10)
N1 C5 C4 117.65(10)
C7 C6 C11 120.92(11)
C7 C6 N1 118.52(10)
C11 C6 N1 120.55(10)
C8 C7 C6 120.50(11)
C8 C7 H7 119.8
C6 C7 H7 119.8
C7 C8 C9 119.57(12)
C7 C8 H8 120.2
C9 C8 H8 120.2
C10 C9 C8 119.85(12)
C10 C9 H9 120.1
C8 C9 H9 120.1
C9 C10 C11 121.74(11)
C9 C10 H10 119.1
C11 C10 H10 119.1
C6 C11 C10 117.32(11)
C6 C11 C12 121.45(11)
C10 C11 C12 121.22(11)
C13 C12 C11 123.68(11)
C13 C12 H12 118.2
C11 C12 H12 118.2
C12 C13 C14 126.16(11)
C12 C13 H13 116.9
C14 C13 H13 116.9
C15 C14 C19 117.80(11)
C15 C14 C13 118.76(10)
C19 C14 C13 123.43(11)
C16 C15 C14 121.34(11)
C16 C15 H15 119.3
C14 C15 H15 119.3
C15 C16 C17 120.99(11)
C15 C16 H16 119.5
C17 C16 H16 119.5
C18 C17 C16 117.61(11)
C18 C17 C20 122.35(10)
C16 C17 C20 119.99(10)
C19 C18 C17 121.32(11)
C19 C18 H18 119.3
C17 C18 H18 119.3
C18 C19 C14 120.80(11)
C18 C19 H19 119.6
C14 C19 H19 119.6
C25 C20 C21 118.08(11)
C25 C20 C17 120.81(10)
C21 C20 C17 121.06(10)
C22 C21 C20 121.05(11)
C22 C21 H21 119.5
C20 C21 H21 119.5
C21 C22 C23 120.20(11)
C21 C22 H22 119.9
C23 C22 H22 119.9
C22 C23 C24 119.50(12)
C22 C23 H23 120.2
C24 C23 H23 120.2
C25 C24 C23 120.29(12)
C25 C24 H24 119.9
C23 C24 H24 119.9
C24 C25 C20 120.85(11)
C24 C25 H25 119.6
C20 C25 H25 119.6

loop_
_geom_bond_atom_site_label_1
_geom_bond_atom_site_label_2
_geom_bond_distance
O1 C1 1.3607(16)
O1 C4 1.3714(14)
O2 C5 1.2340(14)
N1 C5 1.3523(15)
N1 C6 1.4295(15)
N1 H1 0.8800
C1 C2 1.342(2)
C1 H1A 0.9500
C2 C3 1.4302(19)
C2 H2 0.9500
C3 C4 1.3528(17)
C3 H3 0.9500
C4 C5 1.4706(16)
C6 C7 1.3903(17)
C6 C11 1.4019(16)
C7 C8 1.3825(18)
C7 H7 0.9500
C8 C9 1.3904(19)
C8 H8 0.9500
C9 C10 1.3832(18)
C9 H9 0.9500
C10 C11 1.4026(17)
C10 H10 0.9500
C11 C12 1.4672(16)
C12 C13 1.3373(17)
C12 H12 0.9500
C13 C14 1.4676(16)
C13 H13 0.9500
C14 C15 1.3975(16)
C14 C19 1.4002(16)
C15 C16 1.3818(17)
C15 H15 0.9500
C16 C17 1.4005(16)
C16 H16 0.9500
C17 C18 1.3996(17)
C17 C20 1.4845(16)
C18 C19 1.3860(17)
C18 H18 0.9500
C19 H19 0.9500
C20 C25 1.3979(17)
C20 C21 1.3994(16)
C21 C22 1.3856(18)
C21 H21 0.9500
C22 C23 1.3869(18)
C22 H22 0.9500
C23 C24 1.3897(18)
C23 H23 0.9500
C24 C25 1.3872(18)
C24 H24 0.9500
C25 H25 0.9500

loop_
_geom_hbond_atom_site_label_D
_geom_hbond_atom_site_label_H
_geom_hbond_atom_site_label_A
_geom_hbond_site_symmetry_A
_geom_hbond_distance_DH
_geom_hbond_distance_HA
_geom_hbond_distance_DA
_geom_hbond_angle_DHA
_geom_hbond_publ_flag
N1 H1 O2 4_566 0.88 2.05 2.9030(10) 163 yes

loop_
_geom_torsion_atom_site_label_1
_geom_torsion_atom_site_label_2
_geom_torsion_atom_site_label_3
_geom_torsion_atom_site_label_4
_geom_torsion
C4 O1 C1 C2 -0.80(14)
O1 C1 C2 C3 0.80(15)
C1 C2 C3 C4 -0.48(14)
C2 C3 C4 O1 0.00(14)
C2 C3 C4 C5 178.41(11)
C1 O1 C4 C3 0.47(13)
C1 O1 C4 C5 -178.11(10)
C6 N1 C5 O2 4.14(17)
C6 N1 C5 C4 -176.54(10)
C3 C4 C5 O2 -6.48(18)
O1 C4 C5 O2 171.80(10)
C3 C4 C5 N1 174.16(12)
O1 C4 C5 N1 -7.56(15)
C5 N1 C6 C7 51.61(15)
C5 N1 C6 C11 -127.90(12)
C11 C6 C7 C8 3.72(17)
N1 C6 C7 C8 -175.79(10)
C6 C7 C8 C9 -1.66(18)
C7 C8 C9 C10 -1.08(18)
C8 C9 C10 C11 1.85(18)
C7 C6 C11 C10 -2.91(16)
N1 C6 C11 C10 176.59(10)
C7 C6 C11 C12 177.55(10)
N1 C6 C11 C12 -2.95(16)
C9 C10 C11 C6 0.14(17)
C9 C10 C11 C12 179.68(11)
C6 C11 C12 C13 -151.98(12)
C10 C11 C12 C13 28.50(17)
C11 C12 C13 C14 -179.77(10)
C12 C13 C14 C15 -150.97(12)
C12 C13 C14 C19 30.06(18)
C19 C14 C15 C16 -0.73(17)
C13 C14 C15 C16 -179.76(10)
C14 C15 C16 C17 3.81(17)
C15 C16 C17 C18 -3.75(17)
C15 C16 C17 C20 173.84(10)
C16 C17 C18 C19 0.74(17)
C20 C17 C18 C19 -176.79(11)
C17 C18 C19 C14 2.28(18)
C15 C14 C19 C18 -2.28(17)
C13 C14 C19 C18 176.70(11)
C18 C17 C20 C25 -148.23(12)
C16 C17 C20 C25 34.29(17)
C18 C17 C20 C21 34.12(17)
C16 C17 C20 C21 -143.35(12)
C25 C20 C21 C22 -0.62(18)
C17 C20 C21 C22 177.09(11)
C20 C21 C22 C23 -0.77(19)
C21 C22 C23 C24 1.4(2)
C22 C23 C24 C25 -0.7(2)
C23 C24 C25 C20 -0.7(2)
C21 C20 C25 C24 1.35(19)
C17 C20 C25 C24 -176.37(12)

loop_
_cod_related_entry_id
_cod_related_entry_database
_cod_related_entry_code
1 ChemSpider 24741027
